data_1555622
loop_
_publ_author_name
'Ahlemeyer, Nicholas A.'
'Birman, Vladimir B.'

_publ_section_title
;
 Asymmetric Catalytic Synthesis of Thiochromenes via an Acyl
 Transfer-Initiated Cascade.
;
_journal_issue 14
_journal_name_full 'Organic letters'
_journal_page_first 3454
_journal_page_last 3457
_journal_paper_doi 10.1021/acs.orglett.6b01639
_journal_volume 18
_journal_year 2016
_chemical_absolute_configuration ad
_chemical_formula_moiety 'C19 H15 N O S'
_chemical_formula_sum 'C19 H15 N O S'
_chemical_formula_weight 305.38
_space_group_crystal_system orthorhombic
_space_group_IT_number 19
_space_group_name_Hall 'P 2ac 2ab'
_space_group_name_H-M_alt 'P 21 21 21'
_atom_sites_solution_hydrogens difmap
_atom_sites_solution_primary direct
_atom_sites_solution_secondary difmap
_audit_creation_method SHELXL-2014/7
_cell_angle_alpha 90
_cell_angle_beta 90
_cell_angle_gamma 90
_cell_formula_units_Z 4
_cell_length_a 5.5711(2)
_cell_length_b 6.5999(2)
_cell_length_c 40.0657(12)
_cell_measurement_reflns_used 9898
_cell_measurement_temperature 100(2)
_cell_measurement_theta_max 40.23
_cell_measurement_theta_min 3.05
_cell_volume 1473.16(8)
_computing_cell_refinement 'Bruker SAINT'
_computing_data_collection 'Bruker APEX2'
_computing_data_reduction 'Bruker SAINT'
_computing_molecular_graphics 'Bruker SHELXTL'
_computing_publication_material 'Bruker SHELXTL'
_computing_structure_refinement 'SHELXL-2014/7 (Sheldrick, 2014)'
_computing_structure_solution 'SHELXT-2013 (Sheldrick, 2008)'
_diffrn_ambient_temperature 100(2)
_diffrn_measured_fraction_theta_full 0.999
_diffrn_measured_fraction_theta_max 0.998
_diffrn_measurement_device_type 'Bruker APEX-II CCD'
_diffrn_measurement_method '\f and \w scans'
_diffrn_radiation_type MoK\a
_diffrn_radiation_wavelength 0.71073
_diffrn_reflns_av_R_equivalents 0.0330
_diffrn_reflns_av_unetI/netI 0.0197
_diffrn_reflns_Laue_measured_fraction_full 0.999
_diffrn_reflns_Laue_measured_fraction_max 0.998
_diffrn_reflns_limit_h_max 10
_diffrn_reflns_limit_h_min -10
_diffrn_reflns_limit_k_max 12
_diffrn_reflns_limit_k_min -11
_diffrn_reflns_limit_l_max 72
_diffrn_reflns_limit_l_min -72
_diffrn_reflns_number 74764
_diffrn_reflns_point_group_measured_fraction_full 0.999
_diffrn_reflns_point_group_measured_fraction_max 0.998
_diffrn_reflns_theta_full 25.242
_diffrn_reflns_theta_max 40.295
_diffrn_reflns_theta_min 2.033
_exptl_absorpt_coefficient_mu 0.220
_exptl_absorpt_correction_T_max 0.8628
_exptl_absorpt_correction_T_min 0.8254
_exptl_absorpt_correction_type multi-scan
_exptl_absorpt_process_details 'sadabs v2014/5'
_exptl_crystal_colour colourless
_exptl_crystal_density_diffrn 1.377
_exptl_crystal_density_method 'not measured'
_exptl_crystal_description block
_exptl_crystal_F_000 640
_exptl_crystal_size_max 0.459
_exptl_crystal_size_mid 0.372
_exptl_crystal_size_min 0.283
_refine_diff_density_max 0.525
_refine_diff_density_min -0.193
_refine_diff_density_rms 0.061
_refine_ls_abs_structure_details
; 
 Flack x determined using 3616 quotients [(I+)-(I-)]/[(I+)+(I-)] 
 (Parsons, Flack and Wagner, Acta Cryst. B69 (2013) 249-259). 
;
_refine_ls_abs_structure_Flack -0.020(9)
_refine_ls_extinction_method none
_refine_ls_goodness_of_fit_ref 1.085
_refine_ls_hydrogen_treatment refall
_refine_ls_matrix_type full
_refine_ls_number_parameters 259
_refine_ls_number_reflns 9271
_refine_ls_number_restraints 0
_refine_ls_restrained_S_all 1.085
_refine_ls_R_factor_all 0.0335
_refine_ls_R_factor_gt 0.0317
_refine_ls_shift/su_max 0.001
_refine_ls_shift/su_mean 0.000
_refine_ls_structure_factor_coef Fsqd
_refine_ls_weighting_details 'w=1/[\s^2^(Fo^2^)+(0.0486P)^2^+0.1401P] where P=(Fo^2^+2Fc^2^)/3'
_refine_ls_weighting_scheme calc
_refine_ls_wR_factor_gt 0.0832
_refine_ls_wR_factor_ref 0.0841
_reflns_Friedel_coverage 0.752
_reflns_Friedel_fraction_full 1.000
_reflns_Friedel_fraction_max 0.998
_reflns_number_gt 8879
_reflns_number_total 9271
_reflns_threshold_expression 'I > 2\s(I)'
_cod_data_source_file ol6b01639_si_002.cif
_cod_data_source_block v23315
_cod_database_code 1555622
_shelx_shelxl_version_number 2014/7
_shelx_space_group_comment
; 
The symmetry employed for this shelxl refinement is uniquely defined 
by the following loop, which should always be used as a source of 
symmetry information in preference to the above space-group names. 
They are only intended as comments. 
;
_shelx_estimated_absorpt_t_min 0.906
_shelx_estimated_absorpt_t_max 0.940

loop_
_space_group_symop_operation_xyz
'x, y, z'
'-x+1/2, -y, z+1/2'
'-x, y+1/2, -z+1/2'
'x+1/2, -y+1/2, -z'

loop_
_atom_site_label
_atom_site_type_symbol
_atom_site_fract_x
_atom_site_fract_y
_atom_site_fract_z
_atom_site_U_iso_or_equiv
_atom_site_adp_type
_atom_site_occupancy
_atom_site_site_symmetry_order
_atom_site_calc_flag
S15 S -0.05834(4) 0.92989(3) 0.62551(2) 0.01534(5) Uani 1 1 d
O22 O 1.02605(13) 0.41246(11) 0.52729(2) 0.01697(12) Uani 1 1 d
N1 N 0.28168(14) 0.83620(12) 0.58536(2) 0.01384(12) Uani 1 1 d
C2 C 0.14765(16) 0.75580(13) 0.60882(2) 0.01273(12) Uani 1 1 d
C3 C 0.17604(15) 0.55511(13) 0.62139(2) 0.01354(12) Uani 1 1 d
C4 C 0.35543(16) 0.43880(14) 0.60731(2) 0.01435(13) Uani 1 1 d
H4 H 0.392(3) 0.303(3) 0.6159(5) 0.025(4) Uiso 1 1 d
C5 C 0.50449(15) 0.51817(13) 0.58187(2) 0.01321(12) Uani 1 1 d
C6 C 0.69525(16) 0.40692(13) 0.56714(2) 0.01453(13) Uani 1 1 d
H6 H 0.726(3) 0.272(3) 0.5752(5) 0.023(4) Uiso 1 1 d
C7 C 0.83567(16) 0.49862(14) 0.54311(2) 0.01379(13) Uani 1 1 d
C8 C 0.78844(17) 0.69994(14) 0.53274(2) 0.01526(13) Uani 1 1 d
H8 H 0.893(3) 0.762(3) 0.5150(4) 0.021(4) Uiso 1 1 d
C9 C 0.60472(17) 0.80817(14) 0.54663(2) 0.01502(13) Uani 1 1 d
H9 H 0.571(3) 0.946(3) 0.5400(4) 0.016(4) Uiso 1 1 d
C10 C 0.45902(16) 0.72062(13) 0.57167(2) 0.01273(12) Uani 1 1 d
C11 C 1.0808(2) 0.20727(16) 0.53539(3) 0.02150(17) Uani 1 1 d
H11A H 1.222(3) 0.174(3) 0.5232(5) 0.022(4) Uiso 1 1 d
H11B H 0.964(4) 0.124(3) 0.5288(5) 0.026(4) Uiso 1 1 d
H11C H 1.110(3) 0.194(3) 0.5591(4) 0.020(4) Uiso 1 1 d
C12 C 0.02669(18) 0.47904(14) 0.64851(2) 0.01626(14) Uani 1 1 d
H12 H 0.054(4) 0.344(3) 0.6564(5) 0.028(5) Uiso 1 1 d
C13 C -0.15582(18) 0.57863(15) 0.66278(2) 0.01718(14) Uani 1 1 d
H13 H -0.238(3) 0.510(3) 0.6810(4) 0.021(4) Uiso 1 1 d
C14 C -0.25244(16) 0.78284(14) 0.65338(2) 0.01474(13) Uani 1 1 d
H14 H -0.399(3) 0.767(3) 0.6414(4) 0.020(4) Uiso 1 1 d
C16 C -0.29836(15) 0.91900(14) 0.68322(2) 0.01362(12) Uani 1 1 d
C17 C -0.12953(16) 0.93219(16) 0.70883(2) 0.01608(13) Uani 1 1 d
H17 H 0.003(4) 0.860(3) 0.7077(4) 0.027(5) Uiso 1 1 d
C18 C -0.16665(19) 1.06096(17) 0.73571(2) 0.01944(16) Uani 1 1 d
H18 H -0.045(3) 1.068(3) 0.7525(5) 0.026(4) Uiso 1 1 d
C19 C -0.3726(2) 1.18109(17) 0.73715(3) 0.02050(17) Uani 1 1 d
H19 H -0.396(4) 1.269(3) 0.7553(5) 0.031(5) Uiso 1 1 d
C20 C -0.54052(19) 1.16951(16) 0.71156(3) 0.01963(16) Uani 1 1 d
H20 H -0.675(4) 1.251(3) 0.7126(5) 0.030(5) Uiso 1 1 d
C21 C -0.50435(17) 1.03819(15) 0.68477(2) 0.01683(15) Uani 1 1 d
H21 H -0.621(4) 1.024(3) 0.6676(5) 0.034(5) Uiso 1 1 d

loop_
_atom_site_aniso_label
_atom_site_aniso_U_11
_atom_site_aniso_U_22
_atom_site_aniso_U_33
_atom_site_aniso_U_23
_atom_site_aniso_U_13
_atom_site_aniso_U_12
S15 0.01744(9) 0.01291(8) 0.01565(8) 0.00128(7) 0.00268(7) 0.00181(7)
O22 0.0176(3) 0.0145(3) 0.0188(3) 0.0015(2) 0.0040(2) 0.0033(2)
N1 0.0148(3) 0.0131(3) 0.0136(3) 0.0014(2) 0.0006(2) 0.0012(2)
C2 0.0138(3) 0.0115(3) 0.0129(3) 0.0001(2) -0.0010(2) -0.0001(2)
C3 0.0153(3) 0.0114(3) 0.0139(3) 0.0007(2) 0.0004(2) -0.0009(2)
C4 0.0164(3) 0.0112(3) 0.0154(3) 0.0014(2) 0.0015(2) -0.0003(3)
C5 0.0148(3) 0.0114(3) 0.0135(3) 0.0005(2) -0.0004(2) 0.0000(2)
C6 0.0163(3) 0.0125(3) 0.0148(3) 0.0009(2) 0.0008(3) 0.0011(3)
C7 0.0144(3) 0.0133(3) 0.0136(3) -0.0002(2) -0.0003(2) 0.0009(3)
C8 0.0170(3) 0.0140(3) 0.0148(3) 0.0017(2) 0.0022(3) 0.0007(3)
C9 0.0172(3) 0.0130(3) 0.0149(3) 0.0027(2) 0.0014(3) 0.0014(3)
C10 0.0142(3) 0.0114(3) 0.0126(3) 0.0009(2) -0.0005(2) 0.0006(2)
C11 0.0224(4) 0.0146(3) 0.0274(4) 0.0011(3) 0.0056(3) 0.0043(3)
C12 0.0200(4) 0.0122(3) 0.0165(3) 0.0013(2) 0.0028(3) -0.0014(3)
C13 0.0199(3) 0.0137(3) 0.0179(3) 0.0001(3) 0.0039(3) -0.0026(3)
C14 0.0141(3) 0.0154(3) 0.0148(3) -0.0017(3) 0.0005(2) -0.0018(3)
C16 0.0133(3) 0.0144(3) 0.0132(3) -0.0002(2) 0.0005(2) -0.0011(3)
C17 0.0148(3) 0.0181(3) 0.0154(3) -0.0016(3) -0.0015(2) 0.0003(3)
C18 0.0207(4) 0.0214(4) 0.0162(3) -0.0029(3) -0.0019(3) -0.0011(3)
C19 0.0236(4) 0.0195(4) 0.0185(4) -0.0043(3) 0.0031(3) -0.0004(3)
C20 0.0186(4) 0.0190(4) 0.0213(4) -0.0022(3) 0.0025(3) 0.0024(3)
C21 0.0151(3) 0.0184(4) 0.0171(3) -0.0010(3) 0.0000(3) 0.0016(3)

loop_
_atom_type_symbol
_atom_type_description
_atom_type_scat_dispersion_real
_atom_type_scat_dispersion_imag
_atom_type_scat_source
C C 0.0033 0.0016 'International Tables Vol C Tables 4.2.6.8 and 6.1.1.4'
H H 0.0000 0.0000 'International Tables Vol C Tables 4.2.6.8 and 6.1.1.4'
N N 0.0061 0.0033 'International Tables Vol C Tables 4.2.6.8 and 6.1.1.4'
O O 0.0106 0.0060 'International Tables Vol C Tables 4.2.6.8 and 6.1.1.4'
S S 0.1246 0.1234 'International Tables Vol C Tables 4.2.6.8 and 6.1.1.4'

loop_
_geom_angle_atom_site_label_1
_geom_angle_atom_site_label_2
_geom_angle_atom_site_label_3
_geom_angle
C2 S15 C14 105.73(4)
C7 O22 C11 117.23(8)
C2 N1 C10 118.30(8)
N1 C2 C3 124.43(8)
N1 C2 S15 112.32(6)
C3 C2 S15 123.09(7)
C4 C3 C2 116.91(8)
C4 C3 C12 121.75(8)
C2 C3 C12 121.32(8)
C3 C4 C5 120.87(8)
C3 C4 H4 120.9(11)
C5 C4 H4 118.0(11)
C4 C5 C10 116.79(8)
C4 C5 C6 123.16(8)
C10 C5 C6 120.03(8)
C7 C6 C5 119.16(8)
C7 C6 H6 122.5(11)
C5 C6 H6 118.2(11)
O22 C7 C6 125.72(8)
O22 C7 C8 113.59(8)
C6 C7 C8 120.70(8)
C9 C8 C7 120.66(8)
C9 C8 H8 120.5(10)
C7 C8 H8 118.8(10)
C8 C9 C10 120.35(8)
C8 C9 H9 121.7(10)
C10 C9 H9 118.0(10)
N1 C10 C9 118.21(8)
N1 C10 C5 122.69(8)
C9 C10 C5 119.09(8)
O22 C11 H11A 106.4(12)
O22 C11 H11B 111.2(13)
H11A C11 H11B 108.0(16)
O22 C11 H11C 110.3(12)
H11A C11 H11C 109.8(15)
H11B C11 H11C 111.1(16)
C13 C12 C3 125.64(9)
C13 C12 H12 115.8(12)
C3 C12 H12 118.5(12)
C12 C13 C14 127.34(9)
C12 C13 H13 116.8(11)
C14 C13 H13 115.9(11)
C13 C14 C16 113.25(8)
C13 C14 S15 114.66(7)
C16 C14 S15 105.43(6)
C13 C14 H14 109.6(11)
C16 C14 H14 108.4(11)
S15 C14 H14 105.0(11)
C21 C16 C17 119.20(8)
C21 C16 C14 120.56(8)
C17 C16 C14 120.19(8)
C18 C17 C16 120.58(9)
C18 C17 H17 119.8(12)
C16 C17 H17 119.6(12)
C17 C18 C19 120.16(9)
C17 C18 H18 118.2(12)
C19 C18 H18 121.6(12)
C20 C19 C18 119.45(9)
C20 C19 H19 120.9(13)
C18 C19 H19 119.6(13)
C19 C20 C21 120.31(9)
C19 C20 H20 118.7(13)
C21 C20 H20 121.0(13)
C16 C21 C20 120.30(9)
C16 C21 H21 118.2(13)
C20 C21 H21 121.4(13)

loop_
_geom_bond_atom_site_label_1
_geom_bond_atom_site_label_2
_geom_bond_distance
S15 C2 1.7561(9)
S15 C14 1.8325(10)
O22 C7 1.3603(11)
O22 C11 1.4256(13)
N1 C2 1.3126(12)
N1 C10 1.3633(12)
C2 C3 1.4258(12)
C3 C4 1.3806(12)
C3 C12 1.4576(12)
C4 C5 1.4155(12)
C4 H4 0.98(2)
C5 C10 1.4199(12)
C5 C6 1.4201(12)
C6 C7 1.3802(13)
C6 H6 0.961(19)
C7 C8 1.4168(13)
C8 C9 1.3665(13)
C8 H8 1.006(18)
C9 C10 1.4141(12)
C9 H9 0.968(17)
C11 H11A 0.954(19)
C11 H11B 0.89(2)
C11 H11C 0.966(17)
C12 C13 1.3390(14)
C12 H12 0.96(2)
C13 C14 1.4994(14)
C13 H13 0.974(18)
C14 C16 1.5176(13)
C14 H14 0.955(19)
C16 C21 1.3926(13)
C16 C17 1.3945(12)
C17 C18 1.3876(14)
C17 H17 0.88(2)
C18 C19 1.3960(16)
C18 H18 0.95(2)
C19 C20 1.3897(16)
C19 H19 0.94(2)
C20 C21 1.3943(14)
C20 H20 0.92(2)
C21 H21 0.95(2)

loop_
_geom_torsion_atom_site_label_1
_geom_torsion_atom_site_label_2
_geom_torsion_atom_site_label_3
_geom_torsion_atom_site_label_4
_geom_torsion
C10 N1 C2 C3 0.69(13)
C10 N1 C2 S15 176.17(6)
C14 S15 C2 N1 172.73(7)
C14 S15 C2 C3 -11.73(9)
N1 C2 C3 C4 -0.92(13)
S15 C2 C3 C4 -175.93(7)
N1 C2 C3 C12 177.36(9)
S15 C2 C3 C12 2.35(12)
C2 C3 C4 C5 0.70(13)
C12 C3 C4 C5 -177.58(8)
C3 C4 C5 C10 -0.32(13)
C3 C4 C5 C6 178.38(8)
C4 C5 C6 C7 -178.20(8)
C10 C5 C6 C7 0.46(13)
C11 O22 C7 C6 2.20(14)
C11 O22 C7 C8 -177.83(9)
C5 C6 C7 O22 178.87(8)
C5 C6 C7 C8 -1.10(13)
O22 C7 C8 C9 -179.16(9)
C6 C7 C8 C9 0.82(14)
C7 C8 C9 C10 0.14(14)
C2 N1 C10 C9 -179.40(8)
C2 N1 C10 C5 -0.25(13)
C8 C9 C10 N1 178.41(9)
C8 C9 C10 C5 -0.77(14)
C4 C5 C10 N1 0.07(13)
C6 C5 C10 N1 -178.67(8)
C4 C5 C10 C9 179.21(8)
C6 C5 C10 C9 0.47(13)
C4 C3 C12 C13 -177.58(10)
C2 C3 C12 C13 4.22(15)
C3 C12 C13 C14 2.72(17)
C12 C13 C14 C16 -134.92(11)
C12 C13 C14 S15 -13.86(14)
C2 S15 C14 C13 16.16(8)
C2 S15 C14 C16 141.43(6)
C13 C14 C16 C21 -138.40(9)
S15 C14 C16 C21 95.46(9)
C13 C14 C16 C17 44.18(12)
S15 C14 C16 C17 -81.96(10)
C21 C16 C17 C18 0.57(15)
C14 C16 C17 C18 178.02(9)
C16 C17 C18 C19 -0.90(16)
C17 C18 C19 C20 0.42(17)
C18 C19 C20 C21 0.37(17)
C17 C16 C21 C20 0.23(14)
C14 C16 C21 C20 -177.22(9)
C19 C20 C21 C16 -0.70(16)
